data_8101285
loop_
_publ_author_name
'Horn, E.'
'Botello, A. F.'
'Salas, J. M.'
'Tiekink, E. R. T.'

_publ_section_title
;
Crystal structure of hexaaquocobalt(II) theophylline-7-acetate tetrahydrate, 
[Co(OH~2~)~6~][C~9~H~9~N~4~O~4~]~2~ &#x00B7; 4H~2~O
;
_journal_issue 3
_journal_name_full 'Zeitschrift f\"ur Kristallographie - New Crystal Structures'
_journal_page_first 441
_journal_page_last 442
_journal_volume 215
_journal_year 2000
_chemical_formula_structural '[Co(O H2)6][C9 H9 N4 O4]2 . 4H2 O'
_chemical_formula_sum 'C18 H38 Co N8 O18'
_chemical_formula_weight 713.47
_chemical_name_systematic
;
hexaaquo cobalt(II) theophylline-7-acetate tetrahydrate
;
_space_group_IT_number 2
_symmetry_cell_setting triclinic
_symmetry_Int_Tables_number 2
_symmetry_space_group_name_Hall '-P 1'
_symmetry_space_group_name_H-M 'P -1'
_cell_angle_alpha 105.4(3)
_cell_angle_beta 95.25(1)
_cell_angle_gamma 115.08(1)
_cell_formula_units_Z 1
_cell_length_a 8.141(2)
_cell_length_b 9.117(1)
_cell_length_c 11.893(1)
_cell_measurement_temperature 293
_cell_volume 749.5(9)
_diffrn_ambient_temperature 293
_exptl_crystal_density_diffrn 1.581
_cod_original_formula_sum 'C18 H38 Co N8 O18 '
_cod_database_code 8101285

loop_
_symmetry_equiv_pos_as_xyz
'  +x,  +y,  +z'
'  -x,  -y,  -z'

loop_
_atom_site_aniso_label
_atom_site_aniso_U_11
_atom_site_aniso_U_22
_atom_site_aniso_U_33
_atom_site_aniso_U_12
_atom_site_aniso_U_13
_atom_site_aniso_U_23
Co 0.0242(1) 0.0194(1) 0.0256(1) 0.0087(1) 0.0037(1) 0.0073(1)
O(1w) 0.0270(6) 0.0293(6) 0.0542(8) 0.0062(5) -0.0041(5) 0.0192(5)
O(2w) 0.0482(7) 0.0289(6) 0.0327(6) 0.0120(5) 0.0147(5) 0.0088(5)
O(3w) 0.0416(6) 0.0269(6) 0.0417(7) 0.0181(5) 0.0148(5) 0.0149(5)
O(4w) 0.102(1) 0.0393(8) 0.0472(9) 0.0355(9) -0.0199(9) -0.0020(7)
O(5w) 0.066(1) 0.075(1) 0.0491(9) 0.0501(9) 0.0046(8) -0.0042(8)
O(2) 0.0519(8) 0.0318(6) 0.0317(6) 0.0182(6) -0.0044(5) -0.0001(5)
O(6) 0.0522(8) 0.0375(7) 0.0399(7) 0.0252(6) 0.0027(6) 0.0143(5)
O(11) 0.0374(6) 0.0237(5) 0.0509(8) 0.0140(5) 0.0112(6) 0.0087(5)
O(12) 0.0327(6) 0.0264(6) 0.0536(8) 0.0091(5) 0.0165(5) 0.0139(5)
N(1) 0.0333(7) 0.0329(7) 0.0252(6) 0.0168(6) 0.0008(5) 0.0074(5)
N(3) 0.0376(7) 0.0263(6) 0.0282(6) 0.0157(6) -0.0006(5) 0.0047(5)
N(7) 0.0302(7) 0.0276(6) 0.0319(7) 0.0146(5) 0.0002(5) 0.0020(5)
N(9) 0.0412(8) 0.0352(7) 0.0307(7) 0.0215(6) -0.0043(6) 0.0043(6)
C(1) 0.054(1) 0.050(1) 0.0313(9) 0.0273(9) -0.0082(8) 0.0073(8)
C(2) 0.0317(8) 0.0309(8) 0.0274(7) 0.0145(6) 0.0033(6) 0.0063(6)
C(3) 0.069(1) 0.0304(9) 0.040(1) 0.0244(9) -0.0065(9) 0.0064(7)
C(4) 0.0289(7) 0.0290(7) 0.0262(7) 0.0151(6) 0.0019(6) 0.0053(6)
C(5) 0.0276(7) 0.0270(7) 0.0268(7) 0.0136(6) 0.0038(6) 0.0053(6)
C(6) 0.0286(7) 0.0320(8) 0.0296(7) 0.0157(6) 0.0067(6) 0.0106(6)
C(8) 0.0393(9) 0.0387(9) 0.0315(8) 0.0219(8) -0.0049(7) 0.0014(7)
C(10) 0.0272(7) 0.0234(7) 0.0403(9) 0.0081(6) 0.0066(6) 0.0040(6)
C(11) 0.0270(7) 0.0240(7) 0.0249(7) 0.0100(6) 0.0027(5) 0.0076(5)

loop_
_atom_site_label
_atom_site_fract_x
_atom_site_fract_y
_atom_site_fract_z
_atom_site_U_iso_or_equiv
_atom_site_occupancy
_atom_site_thermal_displace_type
_atom_site_calc_flag
_atom_site_calc_attached_atom
_atom_site_Wyckoff_symbol
_atom_site_symmetry_multiplicity
Co 0.0000 0.0000 0.0000 0.02387(7) 0.500 Uani ? ? a 1
O(1w) 0.2728(2) 0.1463(2) 0.1011(1) 0.0393(3) 1.000 Uani ? ? i 2
O(2w) -0.0998(2) 0.0350(2) 0.1550(1) 0.0388(3) 1.000 Uani ? ? i 2
O(3w) 0.0064(2) -0.2194(1) 0.0196(1) 0.0348(3) 1.000 Uani ? ? i 2
O(4w) 0.0910(3) 0.2817(2) 0.3757(1) 0.0682(5) 1.000 Uani ? ? i 2
O(5w) 0.0388(2) -0.4577(2) -0.1553(1) 0.0631(5) 1.000 Uani ? ? i 2
O(2) -0.1634(2) 0.3631(2) 0.5862(1) 0.0425(3) 1.000 Uani ? ? i 2
O(6) -0.3049(2) -0.2075(2) 0.4596(1) 0.0419(4) 1.000 Uani ? ? i 2
O(11) -0.4057(2) -0.5750(1) 0.1088(1) 0.0382(3) 1.000 Uani ? ? i 2
O(12) -0.2445(2) -0.2924(1) 0.1561(1) 0.0388(3) 1.000 Uani ? ? i 2
N(1) -0.2333(2) 0.0793(2) 0.5211(1) 0.0310(3) 1.000 Uani ? ? i 2
N(3) -0.3471(2) 0.1985(2) 0.3997(1) 0.0320(3) 1.000 Uani ? ? i 2
N(7) -0.5265(2) -0.2353(2) 0.2239(1) 0.0318(3) 1.000 Uani ? ? i 2
N(9) -0.5378(2) -0.0030(2) 0.2025(1) 0.0368(4) 1.000 Uani ? ? i 2
C(1) -0.1150(3) 0.1099(3) 0.6343(2) 0.0465(5) 1.000 Uani ? ? i 2
C(2) -0.2430(2) 0.2218(2) 0.5062(1) 0.0310(4) 1.000 Uani ? ? i 2
C(3) -0.3589(3) 0.3454(2) 0.3792(2) 0.0483(5) 1.000 Uani ? ? i 2
C(4) -0.4329(2) 0.0389(2) 0.3123(1) 0.0287(4) 1.000 Uani ? ? i 2
C(5) -0.4216(2) -0.0995(2) 0.3297(1) 0.0279(3) 1.000 Uani ? ? i 2
C(6) -0.3199(2) -0.0887(2) 0.4374(1) 0.0295(4) 1.000 Uani ? ? i 2
C(8) -0.5896(3) -0.1698(2) 0.1521(2) 0.0384(4) 1.000 Uani ? ? i 2
C(10) -0.5499(2) -0.4095(2) 0.1907(2) 0.0333(4) 1.000 Uani ? ? i 2
C(11) -0.3861(2) -0.4256(2) 0.1479(1) 0.0264(3) 1.000 Uani ? ? i 2
H(1a) -0.0996 0.0186 0.6434 0.028 1.000 Uiso ? ? i 2
H(1b) -0.1430 0.1759 0.7025 0.028 1.000 Uiso ? ? i 2
H(1c) 0.0089 0.1897 0.6496 0.028 1.000 Uiso ? ? i 2
H(1w1) 0.3682 0.2295 0.0894 0.028 1.000 Uiso ? ? i 2
H(1w2) 0.3309 0.0982 0.1319 0.028 1.000 Uiso ? ? i 2
H(2w1) -0.0332 0.1127 0.2204 0.028 1.000 Uiso ? ? i 2
H(2w2) -0.1631 -0.0646 0.1704 0.028 1.000 Uiso ? ? i 2
H(3a) -0.4071 0.3998 0.4437 0.028 1.000 Uiso ? ? i 2
H(3b) -0.4002 0.3213 0.3012 0.028 1.000 Uiso ? ? i 2
H(3c) -0.2334 0.4378 0.3956 0.028 1.000 Uiso ? ? i 2
H(3w1) 0.0039 -0.3051 -0.0390 0.028 1.000 Uiso ? ? i 2
H(3w2) -0.0701 -0.2694 0.0604 0.028 1.000 Uiso ? ? i 2
H(4w1) 0.1756 0.2653 0.4336 0.028 1.000 Uiso ? ? i 2
H(4w2) 0.1355 0.3935 0.3955 0.028 1.000 Uiso ? ? i 2
H(5w1) -0.0033 -0.5090 -0.2345 0.000 1.000 Uiso ? ? i 2
H(5w2) 0.1477 -0.4683 -0.1417 0.000 1.000 Uiso ? ? i 2
H(8) -0.6647 -0.2377 0.0712 0.028 1.000 Uiso ? ? i 2
H(10a) -0.6597 -0.4825 0.1275 0.028 1.000 Uiso ? ? i 2
H(10b) -0.5896 -0.4680 0.2568 0.028 1.000 Uiso ? ? i 2

loop_
_geom_bond_atom_site_label_1
_geom_bond_atom_site_label_2
_geom_bond_distance
_geom_bond_site_symmetry_1
_geom_bond_site_symmetry_2
_geom_bond_publ_flag
Co O(1w) 2.075(4) . . ?
Co O(2w) 2.083(2) . . ?
Co O(3w) 2.096(2) . . ?
O(1w) H(1w1) 0.88 . . no
O(1w) H(1w2) 0.88 . . no
O(2) C(2) 1.231(5) . . ?
O(2w) H(2w1) 0.84 . . no
O(2w) H(2w2) 0.91 . . no
O(3w) H(3w1) 0.89 . . no
O(3w) H(3w2) 0.87 . . no
O(4w) H(4w1) 1.01 . . no
O(4w) H(4w2) 0.88 . . no
O(5w) H(5w1) 0.89 . . no
O(5w) H(5w2) 0.94 . . no
O(6) C(6) 1.231(3) . . ?
O(11) C(11) 1.250(3) . . ?
O(12) C(11) 1.242(2) . . ?
N(1) C(1) 1.467(3) . . ?
N(1) C(2) 1.390(3) . . ?
N(1) C(6) 1.407(6) . . ?
N(3) C(2) 1.369(3) . . ?
N(3) C(3) 1.464(3) . . ?
N(3) C(4) 1.374(6) . . ?
N(7) C(5) 1.387(6) . . ?
N(7) C(8) 1.341(3) . . ?
N(7) C(10) 1.453(3) . . ?
N(9) C(4) 1.355(3) . . ?
N(9) C(8) 1.333(4) . . ?
C(1) H(1a) 0.92 . . no
C(1) H(1b) 0.98 . . no
C(1) H(1c) 0.92 . . no
C(3) H(3b) 0.89 . . no
C(3) H(3c) 0.97 . . no
C(3) H(3a) 1.00 . . no
C(4) C(5) 1.370(3) . . ?
C(5) C(6) 1.417(3) . . ?
C(8) H(8) 0.97 . . no
C(10) C(11) 1.520(3) . . ?
C(10) H(10b) 1.06 . . no
C(10) H(10a) 0.96 . . n
